data_7001282
loop_
_publ_author_name
'Janiak, Christoph'
'Chamayou, Anne-Christine'
'Royhan Uddin, A. K. M.'
'Uddin, Mohammad'
'Hagen, Karl S.'
'Enamullah, Mohammed'

_publ_section_title
;
 Polymorphs, enantiomorphs, chirality and helicity in
 [Rh{N,O}(\h4-cod)] complexes with {N,O} = salicylaldiminato Schiff
 base or aminocarboxylato ligands
;
_journal_coden_ASTM DTARAF
_journal_issue 19
_journal_name_full 'Dalton Transactions'
_journal_page_first 3698
_journal_page_last 3709
_journal_paper_doi 10.1039/b820072f
_journal_year 2009
_chemical_formula_moiety 'C16 H20 N O2 Rh'
_chemical_formula_sum 'C16 H20 N O2 Rh'
_chemical_formula_weight 361.24
_chemical_name_systematic
;
(\h^4^-cycloocta-1,5-diene)(rac-N-phenylglycinato-\kN,O)rhodium(I)
;
_space_group_IT_number 14
_symmetry_cell_setting monoclinic
_symmetry_space_group_name_Hall '-P 2ybc'
_symmetry_space_group_name_H-M 'P 1 21/c 1'
_atom_sites_solution_hydrogens geom
_atom_sites_solution_primary direct
_atom_sites_solution_secondary difmap
_audit_creation_method SHELXL-97
_cell_angle_alpha 90.00
_cell_angle_beta 114.5890(10)
_cell_angle_gamma 90.00
_cell_formula_units_Z 4
_cell_length_a 8.17300(10)
_cell_length_b 10.8373(2)
_cell_length_c 17.9416(3)
_cell_measurement_reflns_used 9971
_cell_measurement_temperature 203(2)
_cell_measurement_theta_max 37.2
_cell_measurement_theta_min 2.50
_cell_volume 1445.04(4)
_computing_cell_refinement 'SAINT (Bruker, 2006)'
_computing_data_collection 'APEX2 (Bruker, 2006)'
_computing_data_reduction SAINT
_computing_molecular_graphics 'DIAMOND (Crystal Impact, 2006)'
_computing_structure_refinement 'SHELXL-97 (Sheldrick, 1997)'
_computing_structure_solution 'SHELXS-97 (Sheldrick, 1997)'
_diffrn_ambient_temperature 203(2)
_diffrn_measured_fraction_theta_full 0.999
_diffrn_measured_fraction_theta_max 0.999
_diffrn_measurement_device_type 'Bruker APEX2 CCD area detector'
_diffrn_measurement_method '\w scans'
_diffrn_radiation_monochromator graphite
_diffrn_radiation_source 'fine-focus sealed tube'
_diffrn_radiation_type MoK\a
_diffrn_radiation_wavelength 0.71073
_diffrn_reflns_av_R_equivalents 0.0283
_diffrn_reflns_av_sigmaI/netI 0.0143
_diffrn_reflns_limit_h_max 10
_diffrn_reflns_limit_h_min -10
_diffrn_reflns_limit_k_max 13
_diffrn_reflns_limit_k_min -13
_diffrn_reflns_limit_l_max 22
_diffrn_reflns_limit_l_min -22
_diffrn_reflns_number 25789
_diffrn_reflns_theta_full 26.20
_diffrn_reflns_theta_max 26.20
_diffrn_reflns_theta_min 2.26
_exptl_absorpt_coefficient_mu 1.182
_exptl_absorpt_correction_T_max 0.9155
_exptl_absorpt_correction_T_min 0.7945
_exptl_absorpt_correction_type multi-scan
_exptl_absorpt_process_details '(<i>SADABS</i>; Sheldrick, 1996)'
_exptl_crystal_colour orange
_exptl_crystal_density_diffrn 1.660
_exptl_crystal_density_method 'not measured'
_exptl_crystal_description needle
_exptl_crystal_F_000 736
_exptl_crystal_size_max 0.20
_exptl_crystal_size_mid 0.16
_exptl_crystal_size_min 0.08
_refine_diff_density_max 0.411
_refine_diff_density_min -0.338
_refine_diff_density_rms 0.056
_refine_ls_extinction_method none
_refine_ls_goodness_of_fit_ref 1.061
_refine_ls_hydrogen_treatment mixed
_refine_ls_matrix_type full
_refine_ls_number_parameters 184
_refine_ls_number_reflns 2900
_refine_ls_number_restraints 0
_refine_ls_restrained_S_all 1.061
_refine_ls_R_factor_all 0.0203
_refine_ls_R_factor_gt 0.0183
_refine_ls_shift/su_max 0.002
_refine_ls_shift/su_mean 0.000
_refine_ls_structure_factor_coef Fsqd
_refine_ls_weighting_details 'calc w=1/[\s^2^(Fo^2^)+(0.0228P)^2^+0.9439P] where P=(Fo^2^+2Fc^2^)/3'
_refine_ls_weighting_scheme calc
_refine_ls_wR_factor_gt 0.0474
_refine_ls_wR_factor_ref 0.0485
_reflns_number_gt 2688
_reflns_number_total 2900
_reflns_threshold_expression >2sigma(I)
_cod_data_source_file B820072f.txt
_cod_data_source_block mh-rhm
_cod_depositor_comments
;
The following automatic conversions were performed:
'_symmetry_cell_setting' value 'Monoclinic' changed to 'monoclinic'
according to '/home/saulius/struct/CIF-dictionaries/cif_core.dic'
dictionary named 'cif_core.dic' version 2.4.1 from
2010-06-29.

'_exptl_absorpt_correction_type' value 'Multi-scan' changed
to 'multi-scan' according to
'/home/saulius/struct/CIF-dictionaries/cif_core.dic' dictionary named
'cif_core.dic' version 2.4.1 from 2010-06-29.

Automatic conversion script
Id: cif_fix_enum 1527 2010-12-29 10:47:43Z saulius 
;
_cod_original_sg_symbol_H-M P21/c
_cod_database_code 7001282

loop_
_symmetry_equiv_pos_as_xyz
'x, y, z'
'-x, y+1/2, -z+1/2'
'-x, -y, -z'
'x, -y-1/2, z-1/2'

loop_
_atom_site_label
_atom_site_type_symbol
_atom_site_fract_x
_atom_site_fract_y
_atom_site_fract_z
_atom_site_U_iso_or_equiv
_atom_site_adp_type
_atom_site_occupancy
_atom_site_symmetry_multiplicity
_atom_site_calc_flag
_atom_site_refinement_flags
_atom_site_disorder_assembly
_atom_site_disorder_group
Rh Rh 0.098710(19) 0.306361(12) 0.411613(8) 0.02546(6) Uani 1 1 d . . .
O1 O 0.04943(18) 0.44569(11) 0.32558(8) 0.0335(3) Uani 1 1 d . . .
O2 O -0.0517(2) 0.47747(13) 0.19140(9) 0.0411(3) Uani 1 1 d . . .
N N -0.0950(2) 0.21376(13) 0.30618(9) 0.0227(3) Uani 1 1 d . . .
H H -0.064(3) 0.142(2) 0.3049(13) 0.027 Uiso 1 1 d . . .
C1 C -0.0285(2) 0.41174(16) 0.25069(11) 0.0267(4) Uani 1 1 d . . .
C2 C -0.0937(3) 0.27867(17) 0.23367(11) 0.0269(4) Uani 1 1 d . . .
H2A H -0.2159 0.2780 0.1899 0.032 Uiso 1 1 calc R . .
H2B H -0.0160 0.2333 0.2138 0.032 Uiso 1 1 calc R . .
C3 C -0.2675(2) 0.21331(16) 0.31010(11) 0.0247(3) Uani 1 1 d . . .
C4 C -0.3331(3) 0.10431(18) 0.32792(12) 0.0332(4) Uani 1 1 d . . .
H4A H -0.2663 0.0310 0.3363 0.040 Uiso 1 1 calc R . .
C5 C -0.4972(3) 0.1038(2) 0.33336(14) 0.0436(5) Uani 1 1 d . . .
H5A H -0.5418 0.0299 0.3452 0.052 Uiso 1 1 calc R . .
C6 C -0.5952(3) 0.2107(2) 0.32159(15) 0.0493(6) Uani 1 1 d . . .
H6A H -0.7063 0.2099 0.3256 0.059 Uiso 1 1 calc R . .
C7 C -0.5307(3) 0.3190(2) 0.30387(16) 0.0475(6) Uani 1 1 d . . .
H7A H -0.5981 0.3920 0.2957 0.057 Uiso 1 1 calc R . .
C8 C -0.3671(3) 0.32084(18) 0.29800(13) 0.0346(4) Uani 1 1 d . . .
H8A H -0.3236 0.3949 0.2858 0.042 Uiso 1 1 calc R . .
C9 C 0.2152(4) 0.4232(2) 0.51555(13) 0.0523(7) Uani 1 1 d . . .
H9A H 0.1741 0.5100 0.5050 0.063 Uiso 1 1 d R . .
C10 C 0.3420(3) 0.3928(2) 0.48620(14) 0.0495(6) Uani 1 1 d . . .
H10A H 0.3750 0.4619 0.4591 0.059 Uiso 1 1 d R . .
C11 C 0.4906(3) 0.3003(2) 0.52559(17) 0.0563(7) Uani 1 1 d . . .
H11A H 0.5793 0.3344 0.5772 0.068 Uiso 1 1 calc R . .
H11B H 0.5514 0.2858 0.4894 0.068 Uiso 1 1 calc R . .
C12 C 0.4214(3) 0.1772(2) 0.54292(14) 0.0437(5) Uani 1 1 d . . .
H12A H 0.4982 0.1104 0.5390 0.052 Uiso 1 1 calc R . .
H12B H 0.4299 0.1780 0.5990 0.052 Uiso 1 1 calc R . .
C13 C 0.2278(3) 0.15168(17) 0.48377(11) 0.0336(4) Uani 1 1 d . . .
H13A H 0.2112 0.0744 0.4520 0.040 Uiso 1 1 d R . .
C14 C 0.0800(3) 0.18415(18) 0.49883(12) 0.0362(4) Uani 1 1 d . . .
H14A H -0.0219 0.1256 0.4767 0.043 Uiso 1 1 d R . .
C15 C 0.0882(4) 0.2550(3) 0.57307(14) 0.0535(6) Uani 1 1 d . . .
H15A H 0.1319 0.1998 0.6207 0.064 Uiso 1 1 calc R . .
H15B H -0.0335 0.2814 0.5636 0.064 Uiso 1 1 calc R . .
C16 C 0.2102(4) 0.3679(2) 0.59234(14) 0.0607(7) Uani 1 1 d . . .
H16A H 0.1670 0.4302 0.6194 0.073 Uiso 1 1 calc R . .
H16B H 0.3324 0.3444 0.6303 0.073 Uiso 1 1 calc R . .

loop_
_atom_site_aniso_label
_atom_site_aniso_U_11
_atom_site_aniso_U_22
_atom_site_aniso_U_33
_atom_site_aniso_U_23
_atom_site_aniso_U_13
_atom_site_aniso_U_12
Rh 0.02766(9) 0.02107(8) 0.02166(9) 0.00004(5) 0.00433(6) -0.00148(5)
O1 0.0369(7) 0.0232(6) 0.0305(7) 0.0023(5) 0.0043(6) -0.0050(5)
O2 0.0517(9) 0.0345(7) 0.0345(8) 0.0098(6) 0.0154(7) -0.0070(6)
N 0.0258(8) 0.0190(7) 0.0241(7) 0.0000(6) 0.0112(6) -0.0008(6)
C1 0.0220(8) 0.0263(8) 0.0317(9) 0.0045(7) 0.0111(7) 0.0001(7)
C2 0.0288(9) 0.0301(9) 0.0228(9) 0.0001(7) 0.0117(7) -0.0026(7)
C3 0.0243(9) 0.0277(8) 0.0214(8) -0.0010(7) 0.0089(7) -0.0029(7)
C4 0.0341(10) 0.0290(9) 0.0377(10) 0.0027(8) 0.0161(9) -0.0028(8)
C5 0.0397(12) 0.0493(12) 0.0449(12) 0.0083(10) 0.0208(10) -0.0121(10)
C6 0.0305(11) 0.0741(16) 0.0501(14) 0.0131(12) 0.0237(11) 0.0038(10)
C7 0.0404(12) 0.0531(13) 0.0549(14) 0.0126(11) 0.0257(11) 0.0181(10)
C8 0.0354(11) 0.0309(9) 0.0398(11) 0.0054(8) 0.0177(9) 0.0026(8)
C9 0.0674(16) 0.0263(10) 0.0338(11) -0.0082(9) -0.0082(11) 0.0026(10)
C10 0.0424(13) 0.0344(11) 0.0419(12) 0.0045(9) -0.0122(10) -0.0139(9)
C11 0.0360(13) 0.0562(15) 0.0509(15) 0.0116(11) -0.0075(11) -0.0052(10)
C12 0.0420(12) 0.0400(11) 0.0379(12) 0.0081(9) 0.0055(10) 0.0097(9)
C13 0.0462(12) 0.0227(8) 0.0265(9) 0.0034(7) 0.0097(9) 0.0036(8)
C14 0.0451(12) 0.0350(10) 0.0260(10) 0.0057(8) 0.0123(9) -0.0021(8)
C15 0.0699(17) 0.0627(15) 0.0308(11) 0.0069(11) 0.0239(11) 0.0204(13)
C16 0.0831(19) 0.0504(14) 0.0303(11) -0.0105(10) 0.0055(12) 0.0224(13)

loop_
_atom_type_symbol
_atom_type_description
_atom_type_scat_dispersion_real
_atom_type_scat_dispersion_imag
_atom_type_scat_source
C C 0.0033 0.0016 'International Tables Vol C Tables 4.2.6.8 and 6.1.1.4'
H H 0.0000 0.0000 'International Tables Vol C Tables 4.2.6.8 and 6.1.1.4'
N N 0.0061 0.0033 'International Tables Vol C Tables 4.2.6.8 and 6.1.1.4'
O O 0.0106 0.0060 'International Tables Vol C Tables 4.2.6.8 and 6.1.1.4'
Rh Rh -1.1178 0.9187 'International Tables Vol C Tables 4.2.6.8 and 6.1.1.4'

loop_
_geom_angle_atom_site_label_1
_geom_angle_atom_site_label_2
_geom_angle_atom_site_label_3
_geom_angle
_geom_angle_site_symmetry_1
_geom_angle_site_symmetry_3
_geom_angle_publ_flag
O1 Rh C10 89.35(7) . . ?
O1 Rh C14 163.65(7) . . ?
C10 Rh C14 98.60(9) . . ?
O1 Rh C13 157.81(7) . . ?
C10 Rh C13 82.19(8) . . ?
C14 Rh C13 38.47(8) . . ?
O1 Rh C9 95.53(7) . . ?
C10 Rh C9 38.24(11) . . ?
C14 Rh C9 82.37(9) . . ?
C13 Rh C9 90.46(8) . . ?
O1 Rh N 80.84(5) . . ?
C10 Rh N 157.93(9) . . ?
C14 Rh N 96.09(7) . . ?
C13 Rh N 99.58(7) . . ?
C9 Rh N 161.85(9) . . ?
C1 O1 Rh 115.46(11) . . ?
C3 N C2 114.11(14) . . ?
C3 N Rh 109.68(11) . . ?
C2 N Rh 106.25(10) . . ?
C3 N H 108.5(15) . . ?
C2 N H 108.1(14) . . ?
Rh N H 110.1(15) . . ?
O2 C1 O1 124.99(17) . . ?
O2 C1 C2 117.42(17) . . ?
O1 C1 C2 117.57(15) . . ?
N C2 C1 113.75(15) . . ?
N C2 H2A 108.8 . . ?
C1 C2 H2A 108.8 . . ?
N C2 H2B 108.8 . . ?
C1 C2 H2B 108.8 . . ?
H2A C2 H2B 107.7 . . ?
C8 C3 C4 119.58(18) . . ?
C8 C3 N 120.83(16) . . ?
C4 C3 N 119.58(16) . . ?
C5 C4 C3 119.83(19) . . ?
C5 C4 H4A 120.1 . . ?
C3 C4 H4A 120.1 . . ?
C6 C5 C4 120.4(2) . . ?
C6 C5 H5A 119.8 . . ?
C4 C5 H5A 119.8 . . ?
C5 C6 C7 120.0(2) . . ?
C5 C6 H6A 120.0 . . ?
C7 C6 H6A 120.0 . . ?
C6 C7 C8 120.3(2) . . ?
C6 C7 H7A 119.8 . . ?
C8 C7 H7A 119.8 . . ?
C7 C8 C3 119.91(19) . . ?
C7 C8 H8A 120.0 . . ?
C3 C8 H8A 120.0 . . ?
C10 C9 C16 123.9(2) . . ?
C10 C9 Rh 69.92(12) . . ?
C16 C9 Rh 112.92(16) . . ?
C10 C9 H9A 113.7 . . ?
C16 C9 H9A 114.4 . . ?
Rh C9 H9A 114.0 . . ?
C9 C10 C11 124.5(2) . . ?
C9 C10 Rh 71.84(13) . . ?
C11 C10 Rh 111.56(15) . . ?
C9 C10 H10A 114.0 . . ?
C11 C10 H10A 113.8 . . ?
Rh C10 H10A 113.8 . . ?
C10 C11 C12 112.4(2) . . ?
C10 C11 H11A 109.1 . . ?
C12 C11 H11A 109.1 . . ?
C10 C11 H11B 109.1 . . ?
C12 C11 H11B 109.1 . . ?
H11A C11 H11B 107.9 . . ?
C13 C12 C11 112.48(17) . . ?
C13 C12 H12A 109.1 . . ?
C11 C12 H12A 109.1 . . ?
C13 C12 H12B 109.1 . . ?
C11 C12 H12B 109.1 . . ?
H12A C12 H12B 107.8 . . ?
C14 C13 C12 123.74(19) . . ?
C14 C13 Rh 70.42(11) . . ?
C12 C13 Rh 113.14(13) . . ?
C14 C13 H13A 113.8 . . ?
C12 C13 H13A 114.2 . . ?
Rh C13 H13A 113.9 . . ?
C13 C14 C15 125.1(2) . . ?
C13 C14 Rh 71.11(11) . . ?
C15 C14 Rh 110.17(15) . . ?
C13 C14 H14A 114.5 . . ?
C15 C14 H14A 113.6 . . ?
Rh C14 H14A 114.5 . . ?
C14 C15 C16 113.1(2) . . ?
C14 C15 H15A 109.0 . . ?
C16 C15 H15A 109.0 . . ?
C14 C15 H15B 109.0 . . ?
C16 C15 H15B 109.0 . . ?
H15A C15 H15B 107.8 . . ?
C9 C16 C15 111.91(19) . . ?
C9 C16 H16A 109.2 . . ?
C15 C16 H16A 109.2 . . ?
C9 C16 H16B 109.2 . . ?
C15 C16 H16B 109.2 . . ?
H16A C16 H16B 107.9 . . ?

loop_
_geom_bond_atom_site_label_1
_geom_bond_atom_site_label_2
_geom_bond_distance
_geom_bond_site_symmetry_2
_geom_bond_publ_flag
Rh O1 2.0754(13) . ?
Rh C10 2.099(2) . ?
Rh C14 2.1037(19) . ?
Rh C13 2.1126(18) . ?
Rh C9 2.124(2) . ?
Rh N 2.1446(15) . ?
O1 C1 1.278(2) . ?
O2 C1 1.228(2) . ?
N C3 1.441(2) . ?
N C2 1.483(2) . ?
N H 0.82(2) . ?
C1 C2 1.524(2) . ?
C2 H2A 0.9800 . ?
C2 H2B 0.9800 . ?
C3 C8 1.386(3) . ?
C3 C4 1.388(2) . ?
C4 C5 1.385(3) . ?
C4 H4A 0.9400 . ?
C5 C6 1.373(3) . ?
C5 H5A 0.9400 . ?
C6 C7 1.377(3) . ?
C6 H6A 0.9400 . ?
C7 C8 1.384(3) . ?
C7 H7A 0.9400 . ?
C8 H8A 0.9400 . ?
C9 C10 1.383(4) . ?
C9 C16 1.519(4) . ?
C9 H9A 0.9898 . ?
C10 C11 1.505(3) . ?
C10 H10A 0.9901 . ?
C11 C12 1.530(3) . ?
C11 H11A 0.9800 . ?
C11 H11B 0.9800 . ?
C12 C13 1.519(3) . ?
C12 H12A 0.9800 . ?
C12 H12B 0.9800 . ?
C13 C14 1.389(3) . ?
C13 H13A 0.9898 . ?
C14 C15 1.514(3) . ?
C14 H14A 0.9892 . ?
C15 C16 1.525(4) . ?
C15 H15A 0.9800 . ?
C15 H15B 0.9800 . ?
C16 H16A 0.9800 . ?
C16 H16B 0.9800 . ?

loop_
_geom_hbond_atom_site_label_D
_geom_hbond_atom_site_label_H
_geom_hbond_atom_site_label_A
_geom_hbond_distance_DH
_geom_hbond_distance_HA
_geom_hbond_distance_DA
_geom_hbond_angle_DHA
_geom_hbond_site_symmetry_A
N H O2 0.82(2) 2.01(2) 2.820(2) 171(2) 2_545

loop_
_geom_torsion_atom_site_label_1
_geom_torsion_atom_site_label_2
_geom_torsion_atom_site_label_3
_geom_torsion_atom_site_label_4
_geom_torsion
_geom_torsion_site_symmetry_1
_geom_torsion_site_symmetry_2
_geom_torsion_site_symmetry_3
_geom_torsion_site_symmetry_4
_geom_torsion_publ_flag
C10 Rh O1 C1 143.84(15) . . . . ?
C14 Rh O1 C1 -96.6(3) . . . . ?
C13 Rh O1 C1 76.6(2) . . . . ?
C9 Rh O1 C1 -178.37(15) . . . . ?
N Rh O1 C1 -16.31(13) . . . . ?
O1 Rh N C3 -102.51(11) . . . . ?
C10 Rh N C3 -167.17(18) . . . . ?
C14 Rh N C3 61.29(12) . . . . ?
C13 Rh N C3 99.98(12) . . . . ?
C9 Rh N C3 -22.8(3) . . . . ?
O1 Rh N C2 21.29(11) . . . . ?
C10 Rh N C2 -43.4(2) . . . . ?
C14 Rh N C2 -174.92(12) . . . . ?
C13 Rh N C2 -136.23(12) . . . . ?
C9 Rh N C2 101.0(3) . . . . ?
Rh O1 C1 O2 -171.87(15) . . . . ?
Rh O1 C1 C2 6.6(2) . . . . ?
C3 N C2 C1 96.64(18) . . . . ?
Rh N C2 C1 -24.34(17) . . . . ?
O2 C1 C2 N -168.16(16) . . . . ?
O1 C1 C2 N 13.3(2) . . . . ?
C2 N C3 C8 -47.7(2) . . . . ?
Rh N C3 C8 71.39(19) . . . . ?
C2 N C3 C4 133.70(17) . . . . ?
Rh N C3 C4 -107.24(16) . . . . ?
C8 C3 C4 C5 0.1(3) . . . . ?
N C3 C4 C5 178.73(18) . . . . ?
C3 C4 C5 C6 -0.3(3) . . . . ?
C4 C5 C6 C7 0.3(4) . . . . ?
C5 C6 C7 C8 -0.1(4) . . . . ?
C6 C7 C8 C3 -0.1(4) . . . . ?
C4 C3 C8 C7 0.1(3) . . . . ?
N C3 C8 C7 -178.53(19) . . . . ?
O1 Rh C9 C10 -81.88(13) . . . . ?
C14 Rh C9 C10 114.44(14) . . . . ?
C13 Rh C9 C10 76.72(14) . . . . ?
N Rh C9 C10 -159.3(2) . . . . ?
O1 Rh C9 C16 158.72(18) . . . . ?
C10 Rh C9 C16 -119.4(2) . . . . ?
C14 Rh C9 C16 -4.96(19) . . . . ?
C13 Rh C9 C16 -42.7(2) . . . . ?
N Rh C9 C16 81.3(3) . . . . ?
C16 C9 C10 C11 0.6(3) . . . . ?
Rh C9 C10 C11 -104.1(2) . . . . ?
C16 C9 C10 Rh 104.7(2) . . . . ?
O1 Rh C10 C9 99.79(13) . . . . ?
C14 Rh C10 C9 -65.87(14) . . . . ?
C13 Rh C10 C9 -100.78(14) . . . . ?
N Rh C10 C9 162.96(16) . . . . ?
O1 Rh C10 C11 -139.5(2) . . . . ?
C14 Rh C10 C11 54.9(2) . . . . ?
C13 Rh C10 C11 20.0(2) . . . . ?
C9 Rh C10 C11 120.7(3) . . . . ?
N Rh C10 C11 -76.3(3) . . . . ?
C9 C10 C11 C12 50.6(3) . . . . ?
Rh C10 C11 C12 -31.7(3) . . . . ?
C10 C11 C12 C13 27.9(3) . . . . ?
C11 C12 C13 C14 -92.4(3) . . . . ?
C11 C12 C13 Rh -11.1(3) . . . . ?
O1 Rh C13 C14 -176.95(14) . . . . ?
C10 Rh C13 C14 114.53(14) . . . . ?
C9 Rh C13 C14 77.08(14) . . . . ?
N Rh C13 C14 -87.73(12) . . . . ?
O1 Rh C13 C12 63.8(2) . . . . ?
C10 Rh C13 C12 -4.75(17) . . . . ?
C14 Rh C13 C12 -119.3(2) . . . . ?
C9 Rh C13 C12 -42.19(17) . . . . ?
N Rh C13 C12 152.99(15) . . . . ?
C12 C13 C14 C15 3.5(3) . . . . ?
Rh C13 C14 C15 -101.8(2) . . . . ?
C12 C13 C14 Rh 105.31(18) . . . . ?
O1 Rh C14 C13 175.91(19) . . . . ?
C10 Rh C14 C13 -65.72(14) . . . . ?
C9 Rh C14 C13 -100.46(14) . . . . ?
N Rh C14 C13 97.75(12) . . . . ?
O1 Rh C14 C15 -62.6(3) . . . . ?
C10 Rh C14 C15 55.76(18) . . . . ?
C13 Rh C14 C15 121.5(2) . . . . ?
C9 Rh C14 C15 21.02(17) . . . . ?
N Rh C14 C15 -140.77(16) . . . . ?
C13 C14 C15 C16 46.5(3) . . . . ?
Rh C14 C15 C16 -34.1(2) . . . . ?
C10 C9 C16 C15 -92.7(3) . . . . ?
Rh C9 C16 C15 -12.2(3) . . . . ?
C14 C15 C16 C9 30.4(3) . . . . ?
